data_7001321
loop_
_publ_author_name
'Gurnani, Chitra'
'Jura, Marek'
'Levason, William'
'Ratnani, Raju'
'Reid, Gillian'
'Webster, Michael'

_publ_section_title
;
 Preparation and structures of tellurium(iv) halide complexes with
 thioether coordination
;
_journal_issue 21
_journal_name_full 'Dalton Transactions'
_journal_page_first 4122
_journal_page_last 4128
_journal_paper_doi 10.1039/b902771h
_journal_year 2009
_chemical_formula_moiety 'C8 H18 Br4 S2 Te'
_chemical_formula_sum 'C8 H18 Br4 S2 Te'
_chemical_formula_weight 625.58
_chemical_name_systematic
;
tetrabromo(1,2-bis(isopropylthio)ethane-S,S')tellurium(IV)
;
_space_group_IT_number 14
_space_group_name_Hall '-P 2ybc'
_symmetry_cell_setting monoclinic
_symmetry_space_group_name_Hall '-P 2ybc'
_symmetry_space_group_name_H-M 'P 1 21/c 1'
_atom_sites_solution_hydrogens geom
_atom_sites_solution_primary direct
_atom_sites_solution_secondary difmap
_audit_creation_date 2009-01-27
_audit_creation_method 'SHELXL-97 + hand edit'
_cell_angle_alpha 90.00
_cell_angle_beta 94.486(15)
_cell_angle_gamma 90.00
_cell_formula_units_Z 4
_cell_length_a 7.535(2)
_cell_length_b 15.212(4)
_cell_length_c 15.222(3)
_cell_measurement_reflns_used 38716
_cell_measurement_temperature 120(2)
_cell_measurement_theta_max 27.48
_cell_measurement_theta_min 2.91
_cell_volume 1739.4(7)
_computing_structure_refinement 'SHELXL-97 (Sheldrick, 1997)'
_computing_structure_solution 'SHELXS-97 (Sheldrick, 1997)'
_diffrn_ambient_temperature 120(2)
_diffrn_measured_fraction_theta_full 0.985
_diffrn_measured_fraction_theta_max 0.985
_diffrn_measurement_device_type 'Bruker-Nonius 95mm CCD camera on \k-goniostat'
_diffrn_measurement_method '\f & \w scans'
_diffrn_radiation_monochromator '10cm confocal mirrors'
_diffrn_radiation_source 'Bruker-Nonius FR591 rotating anode'
_diffrn_radiation_type MoK\a
_diffrn_radiation_wavelength 0.71073
_diffrn_reflns_av_R_equivalents 0.0661
_diffrn_reflns_av_sigmaI/netI 0.0541
_diffrn_reflns_limit_h_max 9
_diffrn_reflns_limit_h_min -9
_diffrn_reflns_limit_k_max 19
_diffrn_reflns_limit_k_min -19
_diffrn_reflns_limit_l_max 16
_diffrn_reflns_limit_l_min -19
_diffrn_reflns_number 17593
_diffrn_reflns_theta_full 27.57
_diffrn_reflns_theta_max 27.57
_diffrn_reflns_theta_min 3.66
_diffrn_standards_number 0
_exptl_absorpt_coefficient_mu 11.113
_exptl_absorpt_correction_T_max 1.0000
_exptl_absorpt_correction_T_min 0.6161
_exptl_absorpt_correction_type multi-scan
_exptl_absorpt_process_details 'G.M. Sheldrick, (2007). SADABS. Version 2007/2. Bruker AXS Inc.'
_exptl_crystal_colour red
_exptl_crystal_density_diffrn 2.389
_exptl_crystal_density_method 'not measured'
_exptl_crystal_description block
_exptl_crystal_F_000 1160
_exptl_crystal_size_max 0.08
_exptl_crystal_size_mid 0.08
_exptl_crystal_size_min 0.04
_refine_diff_density_max 0.946
_refine_diff_density_min -1.074
_refine_diff_density_rms 0.219
_refine_ls_extinction_method none
_refine_ls_goodness_of_fit_ref 1.134
_refine_ls_hydrogen_treatment constr
_refine_ls_matrix_type full
_refine_ls_number_parameters 140
_refine_ls_number_reflns 3962
_refine_ls_number_restraints 0
_refine_ls_restrained_S_all 1.134
_refine_ls_R_factor_all 0.0735
_refine_ls_R_factor_gt 0.0472
_refine_ls_shift/su_max 0.001
_refine_ls_shift/su_mean 0.000
_refine_ls_structure_factor_coef Fsqd
_refine_ls_weighting_details 'w=1/[\s^2^(Fo^2^)+(0.0000P)^2^+17.1893P] where P=(Fo^2^+2Fc^2^)/3'
_refine_ls_weighting_scheme calc
_refine_ls_wR_factor_gt 0.0882
_refine_ls_wR_factor_ref 0.1003
_reflns_number_gt 3081
_reflns_number_total 3962
_reflns_threshold_expression I>2sigma(I)
_cod_data_source_file b902771h.txt
_cod_data_source_block 09mj05
_cod_original_cell_volume 1739.5(7)
_cod_original_sg_symbol_H-M 'P 21/c'
_cod_database_code 7001321

loop_
_symmetry_equiv_pos_as_xyz
'x, y, z'
'-x, y+1/2, -z+1/2'
'-x, -y, -z'
'x, -y-1/2, z-1/2'

loop_
_atom_site_label
_atom_site_type_symbol
_atom_site_fract_x
_atom_site_fract_y
_atom_site_fract_z
_atom_site_U_iso_or_equiv
_atom_site_adp_type
_atom_site_occupancy
_atom_site_symmetry_multiplicity
_atom_site_calc_flag
_atom_site_refinement_flags
_atom_site_disorder_assembly
_atom_site_disorder_group
Te1 Te 0.12622(6) 0.17440(3) 0.74400(3) 0.02137(12) Uani 1 1 d . . .
Br1 Br -0.04880(13) 0.07524(6) 0.85153(5) 0.0429(2) Uani 1 1 d . . .
Br2 Br 0.43112(11) 0.16045(5) 0.83420(5) 0.0352(2) Uani 1 1 d . . .
Br3 Br 0.03231(11) 0.32608(5) 0.81587(5) 0.02935(18) Uani 1 1 d . . .
Br4 Br 0.19602(10) 0.04269(5) 0.63574(5) 0.02843(18) Uani 1 1 d . . .
S1 S 0.3033(2) 0.26547(12) 0.62126(11) 0.0231(4) Uani 1 1 d . . .
S2 S -0.1705(2) 0.22024(13) 0.62569(11) 0.0260(4) Uani 1 1 d . . .
C1 C 0.4750(11) 0.3852(6) 0.7298(5) 0.0364(19) Uani 1 1 d . . .
H1A H 0.5860 0.3581 0.7138 0.055 Uiso 1 1 calc R . .
H1B H 0.4306 0.3533 0.7795 0.055 Uiso 1 1 calc R . .
H1C H 0.4974 0.4467 0.7465 0.055 Uiso 1 1 calc R . .
C2 C 0.3969(14) 0.4308(5) 0.5728(5) 0.042(2) Uani 1 1 d . . .
H2A H 0.4287 0.4911 0.5903 0.063 Uiso 1 1 calc R . .
H2B H 0.3002 0.4319 0.5259 0.063 Uiso 1 1 calc R . .
H2C H 0.5009 0.4014 0.5514 0.063 Uiso 1 1 calc R . .
C3 C 0.3368(11) 0.3814(5) 0.6513(5) 0.0268(16) Uani 1 1 d . . .
H3 H 0.2221 0.4069 0.6684 0.032 Uiso 1 1 calc R . .
C4 C 0.1244(10) 0.2697(5) 0.5339(5) 0.0311(18) Uani 1 1 d . . .
H4A H 0.1603 0.3102 0.4876 0.037 Uiso 1 1 calc R . .
H4B H 0.1106 0.2105 0.5073 0.037 Uiso 1 1 calc R . .
C5 C -0.0559(10) 0.2991(5) 0.5617(5) 0.0310(17) Uani 1 1 d . . .
H5A H -0.1332 0.3135 0.5081 0.037 Uiso 1 1 calc R . .
H5B H -0.0390 0.3538 0.5966 0.037 Uiso 1 1 calc R . .
C6 C -0.2219(10) 0.1298(5) 0.5479(5) 0.0278(16) Uani 1 1 d . . .
H6 H -0.1094 0.1089 0.5239 0.033 Uiso 1 1 calc R . .
C7 C -0.3506(10) 0.1617(5) 0.4721(5) 0.0327(18) Uani 1 1 d . . .
H7A H -0.3827 0.1124 0.4325 0.049 Uiso 1 1 calc R . .
H7B H -0.2934 0.2079 0.4393 0.049 Uiso 1 1 calc R . .
H7C H -0.4582 0.1853 0.4957 0.049 Uiso 1 1 calc R . .
C8 C -0.2995(10) 0.0565(5) 0.6010(5) 0.0337(18) Uani 1 1 d . . .
H8A H -0.4072 0.0776 0.6264 0.051 Uiso 1 1 calc R . .
H8B H -0.2118 0.0383 0.6484 0.051 Uiso 1 1 calc R . .
H8C H -0.3296 0.0062 0.5623 0.051 Uiso 1 1 calc R . .

loop_
_atom_site_aniso_label
_atom_site_aniso_U_11
_atom_site_aniso_U_22
_atom_site_aniso_U_33
_atom_site_aniso_U_23
_atom_site_aniso_U_13
_atom_site_aniso_U_12
Te1 0.0253(2) 0.0214(2) 0.0170(2) -0.00009(18) -0.00091(17) -0.00032(19)
Br1 0.0636(6) 0.0377(5) 0.0287(4) -0.0033(3) 0.0121(4) -0.0218(4)
Br2 0.0364(4) 0.0310(4) 0.0355(4) 0.0018(3) -0.0141(3) 0.0002(3)
Br3 0.0397(4) 0.0263(4) 0.0226(3) -0.0028(3) 0.0059(3) 0.0027(3)
Br4 0.0276(4) 0.0250(4) 0.0322(4) -0.0059(3) -0.0014(3) 0.0029(3)
S1 0.0245(9) 0.0239(9) 0.0212(8) -0.0025(7) 0.0032(7) -0.0008(7)
S2 0.0246(9) 0.0303(10) 0.0228(8) -0.0020(7) -0.0005(7) 0.0009(8)
C1 0.041(5) 0.034(4) 0.033(4) -0.012(4) -0.001(4) -0.003(4)
C2 0.071(6) 0.028(4) 0.029(4) -0.001(3) 0.013(4) -0.014(4)
C3 0.036(4) 0.021(4) 0.025(3) -0.003(3) 0.009(3) -0.003(3)
C4 0.037(4) 0.035(4) 0.022(4) -0.002(3) 0.000(3) -0.017(4)
C5 0.028(4) 0.031(4) 0.033(4) 0.013(3) -0.005(3) -0.002(3)
C6 0.028(4) 0.033(4) 0.022(3) 0.001(3) 0.004(3) 0.000(3)
C7 0.029(4) 0.041(5) 0.026(4) -0.009(3) -0.006(3) 0.008(4)
C8 0.026(4) 0.036(4) 0.039(4) -0.002(4) 0.000(3) -0.004(3)

loop_
_atom_type_symbol
_atom_type_description
_atom_type_scat_dispersion_real
_atom_type_scat_dispersion_imag
_atom_type_scat_source
C C 0.0033 0.0016 'International Tables Vol C Tables 4.2.6.8 and 6.1.1.4'
H H 0.0000 0.0000 'International Tables Vol C Tables 4.2.6.8 and 6.1.1.4'
S S 0.1246 0.1234 'International Tables Vol C Tables 4.2.6.8 and 6.1.1.4'
Br Br -0.2901 2.4595 'International Tables Vol C Tables 4.2.6.8 and 6.1.1.4'
Te Te -0.5308 1.6751 'International Tables Vol C Tables 4.2.6.8 and 6.1.1.4'

loop_
_geom_angle_atom_site_label_1
_geom_angle_atom_site_label_2
_geom_angle_atom_site_label_3
_geom_angle
_geom_angle_site_symmetry_1
_geom_angle_site_symmetry_3
_geom_angle_publ_flag
Br2 Te1 Br1 95.13(4) . . ?
Br2 Te1 Br4 93.23(3) . . ?
Br1 Te1 Br4 94.91(3) . . ?
Br2 Te1 Br3 96.08(3) . . ?
Br1 Te1 Br3 94.47(3) . . ?
Br4 Te1 Br3 166.13(3) . . ?
Br2 Te1 S1 86.80(5) . . ?
Br1 Te1 S1 174.84(4) . . ?
Br4 Te1 S1 80.19(4) . . ?
Br3 Te1 S1 90.07(4) . . ?
Br2 Te1 S2 167.29(5) . . ?
Br1 Te1 S2 97.24(5) . . ?
Br4 Te1 S2 88.64(4) . . ?
Br3 Te1 S2 80.06(4) . . ?
S1 Te1 S2 81.13(6) . . ?
C4 S1 C3 103.2(4) . . ?
C4 S1 Te1 98.2(2) . . ?
C3 S1 Te1 112.3(2) . . ?
C5 S2 C6 103.6(4) . . ?
C5 S2 Te1 96.8(2) . . ?
C6 S2 Te1 109.9(3) . . ?
C3 C1 H1A 109.5 . . ?
C3 C1 H1B 109.5 . . ?
H1A C1 H1B 109.5 . . ?
C3 C1 H1C 109.5 . . ?
H1A C1 H1C 109.5 . . ?
H1B C1 H1C 109.5 . . ?
C3 C2 H2A 109.5 . . ?
C3 C2 H2B 109.5 . . ?
H2A C2 H2B 109.5 . . ?
C3 C2 H2C 109.5 . . ?
H2A C2 H2C 109.5 . . ?
H2B C2 H2C 109.5 . . ?
C2 C3 C1 111.8(7) . . ?
C2 C3 S1 109.0(5) . . ?
C1 C3 S1 107.7(5) . . ?
C2 C3 H3 109.4 . . ?
C1 C3 H3 109.4 . . ?
S1 C3 H3 109.4 . . ?
C5 C4 S1 115.7(5) . . ?
C5 C4 H4A 108.3 . . ?
S1 C4 H4A 108.3 . . ?
C5 C4 H4B 108.3 . . ?
S1 C4 H4B 108.3 . . ?
H4A C4 H4B 107.4 . . ?
C4 C5 S2 115.4(5) . . ?
C4 C5 H5A 108.4 . . ?
S2 C5 H5A 108.4 . . ?
C4 C5 H5B 108.4 . . ?
S2 C5 H5B 108.4 . . ?
H5A C5 H5B 107.5 . . ?
C8 C6 C7 112.7(7) . . ?
C8 C6 S2 106.1(5) . . ?
C7 C6 S2 109.8(5) . . ?
C8 C6 H6 109.4 . . ?
C7 C6 H6 109.4 . . ?
S2 C6 H6 109.4 . . ?
C6 C7 H7A 109.5 . . ?
C6 C7 H7B 109.5 . . ?
H7A C7 H7B 109.5 . . ?
C6 C7 H7C 109.5 . . ?
H7A C7 H7C 109.5 . . ?
H7B C7 H7C 109.5 . . ?
C6 C8 H8A 109.5 . . ?
C6 C8 H8B 109.5 . . ?
H8A C8 H8B 109.5 . . ?
C6 C8 H8C 109.5 . . ?
H8A C8 H8C 109.5 . . ?
H8B C8 H8C 109.5 . . ?

loop_
_geom_bond_atom_site_label_1
_geom_bond_atom_site_label_2
_geom_bond_distance
_geom_bond_site_symmetry_2
_geom_bond_publ_flag
Te1 Br2 2.5914(11) . ?
Te1 Br1 2.6517(10) . ?
Te1 Br4 2.6724(9) . ?
Te1 Br3 2.6725(10) . ?
Te1 S1 2.7532(18) . ?
Te1 S2 2.8459(19) . ?
S1 C4 1.819(8) . ?
S1 C3 1.834(7) . ?
S2 C5 1.807(7) . ?
S2 C6 1.836(8) . ?
C1 C3 1.524(11) . ?
C1 H1A 0.9800 . ?
C1 H1B 0.9800 . ?
C1 H1C 0.9800 . ?
C2 C3 1.510(10) . ?
C2 H2A 0.9800 . ?
C2 H2B 0.9800 . ?
C2 H2C 0.9800 . ?
C3 H3 1.0000 . ?
C4 C5 1.521(11) . ?
C4 H4A 0.9900 . ?
C4 H4B 0.9900 . ?
C5 H5A 0.9900 . ?
C5 H5B 0.9900 . ?
C6 C8 1.522(11) . ?
C6 C7 1.527(10) . ?
C6 H6 1.0000 . ?
C7 H7A 0.9800 . ?
C7 H7B 0.9800 . ?
C7 H7C 0.9800 . ?
C8 H8A 0.9800 . ?
C8 H8B 0.9800 . ?
C8 H8C 0.9800 . ?

loop_
_geom_torsion_atom_site_label_1
_geom_torsion_atom_site_label_2
_geom_torsion_atom_site_label_3
_geom_torsion_atom_site_label_4
_geom_torsion
_geom_torsion_site_symmetry_1
_geom_torsion_site_symmetry_2
_geom_torsion_site_symmetry_3
_geom_torsion_site_symmetry_4
_geom_torsion_publ_flag
Br2 Te1 S1 C4 170.2(3) . . . . ?
Br4 Te1 S1 C4 76.4(3) . . . . ?
Br3 Te1 S1 C4 -93.7(3) . . . . ?
S2 Te1 S1 C4 -13.8(3) . . . . ?
Br2 Te1 S1 C3 -81.8(3) . . . . ?
Br4 Te1 S1 C3 -175.7(3) . . . . ?
Br3 Te1 S1 C3 14.2(3) . . . . ?
S2 Te1 S1 C3 94.2(3) . . . . ?
Br2 Te1 S2 C5 6.2(4) . . . . ?
Br1 Te1 S2 C5 172.7(3) . . . . ?
Br4 Te1 S2 C5 -92.5(3) . . . . ?
Br3 Te1 S2 C5 79.4(3) . . . . ?
S1 Te1 S2 C5 -12.2(3) . . . . ?
Br2 Te1 S2 C6 113.3(3) . . . . ?
Br1 Te1 S2 C6 -80.1(3) . . . . ?
Br4 Te1 S2 C6 14.7(3) . . . . ?
Br3 Te1 S2 C6 -173.4(3) . . . . ?
S1 Te1 S2 C6 95.0(3) . . . . ?
C4 S1 C3 C2 -63.0(7) . . . . ?
Te1 S1 C3 C2 -167.7(5) . . . . ?
C4 S1 C3 C1 175.5(5) . . . . ?
Te1 S1 C3 C1 70.8(5) . . . . ?
C3 S1 C4 C5 -67.0(6) . . . . ?
Te1 S1 C4 C5 48.3(6) . . . . ?
S1 C4 C5 S2 -72.5(7) . . . . ?
C6 S2 C5 C4 -66.3(6) . . . . ?
Te1 S2 C5 C4 46.1(6) . . . . ?
C5 S2 C6 C8 173.6(5) . . . . ?
Te1 S2 C6 C8 71.0(5) . . . . ?
C5 S2 C6 C7 -64.4(6) . . . . ?
Te1 S2 C6 C7 -166.9(5) . . . . ?
